data_4075745
loop_
_publ_author_name
'Takemoto, Shin'
'Oshio, Shinya'
'Shiromoto, Takayuki'
'Matsuzaka, Hiroyuki'

_publ_section_title
;
 Dinuclear Ruthenium(II) \k2-Diamido/\h6-Naphthalene Complexes Featuring a
 Coordinatively Unsaturated yet Highly \p-Basic (\h5-C5Me5)Ru Diamide
 Fragment
;
_journal_issue 5
_journal_name_full Organometallics
_journal_page_first 801
_journal_paper_doi 10.1021/om049274b
_journal_volume 24
_journal_year 2005
_chemical_formula_sum 'C30 H38 N2 Ru2'
_chemical_formula_weight 628.76
_chemical_name_systematic
; 
 ? 
;
_space_group_IT_number 2
_symmetry_cell_setting triclinic
_symmetry_space_group_name_Hall '-P 1'
_symmetry_space_group_name_H-M 'P -1'
_atom_sites_solution_hydrogens geom
_atom_sites_solution_primary direct
_atom_sites_solution_secondary difmap
_audit_creation_method SHELXL-97
_cell_angle_alpha 76.597(5)
_cell_angle_beta 86.581(3)
_cell_angle_gamma 85.825(3)
_cell_formula_units_Z 2
_cell_length_a 9.7682(8)
_cell_length_b 11.4013(7)
_cell_length_c 12.4389(12)
_cell_measurement_temperature 296(2)
_cell_volume 1342.71(19)
_computing_cell_refinement 'RIGAKU PROCESS AUTO'
_computing_data_collection 'RIGAKU PROCESS AUTO'
_computing_data_reduction 'RIGAKU PROCESS AUTO'
_computing_structure_refinement 'SHELXL-97 (Sheldrick, 1997)'
_computing_structure_solution 'SHELXS-97 (Sheldrick, 1990)'
_diffrn_ambient_temperature 296(2)
_diffrn_measured_fraction_theta_full 0.968
_diffrn_measured_fraction_theta_max 0.968
_diffrn_measurement_device_type 'RIGAKU RAXIS RAPID'
_diffrn_radiation_monochromator graphite
_diffrn_radiation_source 'fine-focus sealed tube'
_diffrn_radiation_type MoK\a
_diffrn_radiation_wavelength 0.71075
_diffrn_reflns_av_R_equivalents 0.0368
_diffrn_reflns_av_sigmaI/netI 0.0345
_diffrn_reflns_limit_h_max 11
_diffrn_reflns_limit_h_min -12
_diffrn_reflns_limit_k_max 14
_diffrn_reflns_limit_k_min -13
_diffrn_reflns_limit_l_max 16
_diffrn_reflns_limit_l_min -16
_diffrn_reflns_number 12702
_diffrn_reflns_theta_full 27.41
_diffrn_reflns_theta_max 27.41
_diffrn_reflns_theta_min 3.16
_exptl_absorpt_coefficient_mu 1.145
_exptl_absorpt_correction_T_max 0.7251
_exptl_absorpt_correction_T_min 0.5012
_exptl_absorpt_correction_type empirical
_exptl_absorpt_process_details ABSCOR
_exptl_crystal_colour 'reddish brown'
_exptl_crystal_density_diffrn 1.555
_exptl_crystal_density_method 'not measured'
_exptl_crystal_description needle
_exptl_crystal_F_000 640
_exptl_crystal_size_max 0.70
_exptl_crystal_size_mid 0.50
_exptl_crystal_size_min 0.30
_refine_diff_density_max 1.025
_refine_diff_density_min -0.631
_refine_diff_density_rms 0.095
_refine_ls_extinction_method none
_refine_ls_goodness_of_fit_ref 1.047
_refine_ls_hydrogen_treatment mixed
_refine_ls_matrix_type full
_refine_ls_number_parameters 307
_refine_ls_number_reflns 5914
_refine_ls_number_restraints 0
_refine_ls_restrained_S_all 1.047
_refine_ls_R_factor_all 0.0473
_refine_ls_R_factor_gt 0.0360
_refine_ls_shift/su_max 0.001
_refine_ls_shift/su_mean 0.000
_refine_ls_structure_factor_coef Fsqd
_refine_ls_weighting_details 'calc w=1/[\s^2^(Fo^2^)+(0.0593P)^2^+0.2626P] where P=(Fo^2^+2Fc^2^)/3'
_refine_ls_weighting_scheme calc
_refine_ls_wR_factor_gt 0.0941
_refine_ls_wR_factor_ref 0.0993
_reflns_number_gt 4789
_reflns_number_total 5914
_reflns_threshold_expression >2sigma(I)
_cod_data_source_file om049274bsi20050120_054654.cif
_cod_data_source_block 2a
_cod_depositor_comments
;
The following automatic conversions were performed:
'_atom_site_symetry_multiplicity' tag replaced with
'_atom_site_symmetry_multiplicity'.

Automatic conversion script
Id: cif_correct_tags 1440 2010-10-19 06:21:57Z saulius 
;
_cod_original_sg_symbol_H-M P-1
_cod_database_code 4075745

loop_
_symmetry_equiv_pos_as_xyz
'x, y, z'
'-x, -y, -z'

loop_
_atom_site_label
_atom_site_type_symbol
_atom_site_fract_x
_atom_site_fract_y
_atom_site_fract_z
_atom_site_U_iso_or_equiv
_atom_site_adp_type
_atom_site_occupancy
_atom_site_symmetry_multiplicity
_atom_site_calc_flag
_atom_site_refinement_flags
Ru1 Ru 0.62190(2) 0.24706(2) 0.08058(2) 0.04066(9) Uani 1 1 d .
Ru2 Ru 0.19027(2) 0.20027(2) 0.56124(2) 0.04043(9) Uani 1 1 d .
N1 N 0.6224(3) 0.2593(2) 0.2411(2) 0.0444(6) Uani 1 1 d .
H1 H 0.6865 0.2943 0.2637 0.053 Uiso 1 1 calc R
N2 N 0.4382(3) 0.1834(3) 0.1462(2) 0.0483(6) Uani 1 1 d .
H2 H 0.3781 0.1676 0.1046 0.058 Uiso 1 1 calc R
C1 C 0.5106(3) 0.1960(3) 0.4245(3) 0.0428(7) Uani 1 1 d .
H1A H 0.5761 0.2275 0.4593 0.051 Uiso 1 1 calc R
C2 C 0.5209(3) 0.2117(3) 0.3107(2) 0.0382(6) Uani 1 1 d .
C3 C 0.4132(3) 0.1667(3) 0.2553(2) 0.0384(6) Uani 1 1 d .
C4 C 0.3036(3) 0.1115(3) 0.3185(3) 0.0434(7) Uani 1 1 d .
H4 H 0.2326 0.0879 0.2831 0.052 Uiso 1 1 calc R
C5 C 0.1874(4) 0.0314(3) 0.5019(3) 0.0501(8) Uani 1 1 d .
H5 H 0.1130 0.0117 0.4676 0.060 Uiso 1 1 calc R
C6 C 0.1880(4) 0.0021(3) 0.6187(3) 0.0596(10) Uani 1 1 d .
H6 H 0.1196 -0.0432 0.6603 0.071 Uiso 1 1 calc R
C7 C 0.2923(4) 0.0419(3) 0.6709(3) 0.0604(10) Uani 1 1 d .
H7 H 0.2941 0.0230 0.7476 0.072 Uiso 1 1 calc R
C8 C 0.3949(4) 0.1107(3) 0.6068(3) 0.0518(8) Uani 1 1 d .
H8 H 0.4592 0.1424 0.6426 0.062 Uiso 1 1 calc R
C9 C 0.4037(3) 0.1337(3) 0.4891(3) 0.0424(7) Uani 1 1 d .
C10 C 0.2973(3) 0.0902(3) 0.4349(3) 0.0411(7) Uani 1 1 d .
C11 C 0.6386(4) 0.3445(3) -0.0875(3) 0.0528(8) Uani 1 1 d .
C12 C 0.7529(4) 0.3680(3) -0.0291(3) 0.0549(9) Uani 1 1 d .
C13 C 0.8280(3) 0.2562(3) 0.0119(3) 0.0521(8) Uani 1 1 d .
C14 C 0.7577(4) 0.1624(3) -0.0189(3) 0.0516(8) Uani 1 1 d .
C15 C 0.6447(4) 0.2190(3) -0.0842(3) 0.0512(8) Uani 1 1 d .
C16 C 0.5348(5) 0.4369(4) -0.1464(4) 0.0774(12) Uani 1 1 d .
H16A H 0.5277 0.5057 -0.1137 0.116 Uiso 1 1 calc R
H16B H 0.4470 0.4025 -0.1400 0.116 Uiso 1 1 calc R
H16C H 0.5632 0.4617 -0.2231 0.116 Uiso 1 1 calc R
C17 C 0.7909(5) 0.4903(4) -0.0199(4) 0.0801(13) Uani 1 1 d .
H17A H 0.8562 0.5211 -0.0786 0.120 Uiso 1 1 calc R
H17B H 0.8307 0.4838 0.0501 0.120 Uiso 1 1 calc R
H17C H 0.7101 0.5442 -0.0254 0.120 Uiso 1 1 calc R
C18 C 0.9557(4) 0.2383(4) 0.0769(4) 0.0721(11) Uani 1 1 d .
H18A H 1.0352 0.2411 0.0273 0.108 Uiso 1 1 calc R
H18B H 0.9565 0.1612 0.1284 0.108 Uiso 1 1 calc R
H18C H 0.9571 0.3011 0.1165 0.108 Uiso 1 1 calc R
C19 C 0.8042(4) 0.0312(4) 0.0015(4) 0.0719(12) Uani 1 1 d .
H19A H 0.7258 -0.0163 0.0071 0.108 Uiso 1 1 calc R
H19B H 0.8519 0.0083 0.0692 0.108 Uiso 1 1 calc R
H19C H 0.8647 0.0176 -0.0587 0.108 Uiso 1 1 calc R
C20 C 0.5505(5) 0.1543(5) -0.1392(4) 0.0754(12) Uani 1 1 d .
H20A H 0.4585 0.1895 -0.1354 0.113 Uiso 1 1 calc R
H20B H 0.5522 0.0704 -0.1020 0.113 Uiso 1 1 calc R
H20C H 0.5805 0.1616 -0.2152 0.113 Uiso 1 1 calc R
C21 C 0.0204(4) 0.3208(3) 0.4890(3) 0.0563(9) Uani 1 1 d .
C22 C 0.1431(4) 0.3824(3) 0.4655(3) 0.0611(10) Uani 1 1 d .
C23 C 0.1977(4) 0.3862(3) 0.5680(4) 0.0670(11) Uani 1 1 d .
C24 C 0.1068(5) 0.3284(4) 0.6545(3) 0.0636(10) Uani 1 1 d .
C25 C -0.0010(4) 0.2876(3) 0.6049(4) 0.0578(9) Uani 1 1 d .
C26 C -0.0693(6) 0.2994(5) 0.4024(5) 0.113(2) Uani 1 1 d .
H26A H -0.1224 0.3725 0.3719 0.170 Uiso 1 1 calc R
H26B H -0.1300 0.2370 0.4352 0.170 Uiso 1 1 calc R
H26C H -0.0129 0.2749 0.3446 0.170 Uiso 1 1 calc R
C27 C 0.2065(7) 0.4304(4) 0.3528(5) 0.124(3) Uani 1 1 d .
H27A H 0.2201 0.3665 0.3140 0.185 Uiso 1 1 calc R
H27B H 0.2935 0.4616 0.3597 0.185 Uiso 1 1 calc R
H27C H 0.1468 0.4939 0.3125 0.185 Uiso 1 1 calc R
C28 C 0.3272(5) 0.4443(5) 0.5822(7) 0.137(3) Uani 1 1 d .
H28A H 0.3460 0.4277 0.6593 0.206 Uiso 1 1 calc R
H28B H 0.3155 0.5300 0.5539 0.206 Uiso 1 1 calc R
H28C H 0.4025 0.4121 0.5426 0.206 Uiso 1 1 calc R
C29 C 0.1172(7) 0.3189(5) 0.7765(4) 0.122(2) Uani 1 1 d .
H29A H 0.1948 0.3606 0.7884 0.183 Uiso 1 1 calc R
H29B H 0.1284 0.2354 0.8141 0.183 Uiso 1 1 calc R
H29C H 0.0349 0.3548 0.8047 0.183 Uiso 1 1 calc R
C30 C -0.1252(5) 0.2262(4) 0.6646(6) 0.110(2) Uani 1 1 d .
H30A H -0.1839 0.2092 0.6116 0.165 Uiso 1 1 calc R
H30B H -0.1748 0.2784 0.7059 0.165 Uiso 1 1 calc R
H30C H -0.0959 0.1521 0.7142 0.165 Uiso 1 1 calc R

loop_
_atom_site_aniso_label
_atom_site_aniso_U_11
_atom_site_aniso_U_22
_atom_site_aniso_U_33
_atom_site_aniso_U_23
_atom_site_aniso_U_13
_atom_site_aniso_U_12
Ru1 0.03987(15) 0.04501(16) 0.03594(15) -0.00860(11) 0.00805(10) -0.00500(10)
Ru2 0.04230(16) 0.03861(15) 0.03721(15) -0.00673(10) 0.00973(11) 0.00282(10)
N1 0.0427(14) 0.0517(15) 0.0393(14) -0.0108(11) 0.0056(11) -0.0122(11)
N2 0.0442(15) 0.0674(18) 0.0361(14) -0.0158(13) 0.0047(12) -0.0141(12)
C1 0.0365(16) 0.0550(18) 0.0373(16) -0.0132(13) 0.0001(12) 0.0013(12)
C2 0.0360(15) 0.0406(15) 0.0373(15) -0.0094(12) 0.0006(12) 0.0036(11)
C3 0.0364(15) 0.0408(15) 0.0380(15) -0.0113(12) 0.0036(12) 0.0013(11)
C4 0.0397(16) 0.0483(17) 0.0445(18) -0.0162(14) 0.0064(13) -0.0072(12)
C5 0.055(2) 0.0364(16) 0.055(2) -0.0080(14) 0.0176(16) -0.0053(13)
C6 0.075(3) 0.0413(18) 0.055(2) -0.0021(15) 0.0248(19) -0.0003(16)
C7 0.076(3) 0.055(2) 0.0379(18) 0.0020(15) 0.0127(17) 0.0195(18)
C8 0.052(2) 0.063(2) 0.0365(17) -0.0088(15) -0.0013(14) 0.0148(15)
C9 0.0436(17) 0.0433(16) 0.0366(16) -0.0067(12) 0.0017(13) 0.0105(12)
C10 0.0417(16) 0.0353(15) 0.0440(17) -0.0086(12) 0.0082(13) 0.0026(11)
C11 0.051(2) 0.065(2) 0.0368(17) -0.0028(15) 0.0113(15) -0.0072(15)
C12 0.058(2) 0.062(2) 0.0431(19) -0.0105(16) 0.0184(16) -0.0181(16)
C13 0.0429(18) 0.068(2) 0.0443(19) -0.0138(16) 0.0133(14) -0.0072(15)
C14 0.0442(19) 0.059(2) 0.052(2) -0.0159(16) 0.0140(15) -0.0047(15)
C15 0.050(2) 0.064(2) 0.0397(18) -0.0150(15) 0.0102(15) -0.0084(15)
C16 0.072(3) 0.083(3) 0.063(3) 0.010(2) 0.003(2) -0.001(2)
C17 0.088(3) 0.068(3) 0.086(3) -0.020(2) 0.021(3) -0.030(2)
C18 0.049(2) 0.105(3) 0.064(3) -0.021(2) 0.0013(19) -0.010(2)
C19 0.067(3) 0.069(3) 0.078(3) -0.021(2) 0.019(2) 0.0062(19)
C20 0.068(3) 0.106(3) 0.061(3) -0.034(2) 0.004(2) -0.023(2)
C21 0.056(2) 0.0424(18) 0.071(3) -0.0175(17) -0.0096(18) 0.0160(14)
C22 0.069(3) 0.0407(18) 0.064(2) -0.0027(16) 0.019(2) 0.0132(16)
C23 0.044(2) 0.052(2) 0.110(4) -0.032(2) 0.004(2) 0.0015(15)
C24 0.080(3) 0.058(2) 0.054(2) -0.0255(18) 0.006(2) 0.0205(19)
C25 0.056(2) 0.0432(18) 0.073(3) -0.0175(17) 0.0209(19) 0.0023(15)
C26 0.124(5) 0.087(4) 0.141(5) -0.050(4) -0.073(4) 0.041(3)
C27 0.161(6) 0.073(3) 0.097(4) 0.027(3) 0.071(4) 0.036(3)
C28 0.067(3) 0.083(4) 0.281(10) -0.075(5) -0.021(5) -0.010(3)
C29 0.191(7) 0.117(5) 0.064(3) -0.048(3) -0.023(4) 0.058(4)
C30 0.076(3) 0.070(3) 0.174(6) -0.022(3) 0.073(4) -0.006(2)

loop_
_atom_type_symbol
_atom_type_description
_atom_type_scat_dispersion_real
_atom_type_scat_dispersion_imag
_atom_type_scat_source
C C 0.0033 0.0016 'International Tables Vol C Tables 4.2.6.8 and 6.1.1.4'
H H 0.0000 0.0000 'International Tables Vol C Tables 4.2.6.8 and 6.1.1.4'
N N 0.0061 0.0033 'International Tables Vol C Tables 4.2.6.8 and 6.1.1.4'
Ru Ru -1.2594 0.8363 'International Tables Vol C Tables 4.2.6.8 and 6.1.1.4'

loop_
_geom_angle_atom_site_label_1
_geom_angle_atom_site_label_2
_geom_angle_atom_site_label_3
_geom_angle
N1 Ru1 N2 76.36(10)
N1 Ru1 C14 133.15(14)
N2 Ru1 C14 124.36(12)
N1 Ru1 C13 108.77(12)
N2 Ru1 C13 162.24(13)
C14 Ru1 C13 39.91(13)
N1 Ru1 C11 145.02(13)
N2 Ru1 C11 119.90(13)
C14 Ru1 C11 66.26(14)
C13 Ru1 C11 65.88(14)
N1 Ru1 C12 113.96(12)
N2 Ru1 C12 155.25(14)
C14 Ru1 C12 66.24(14)
C13 Ru1 C12 38.90(14)
C11 Ru1 C12 39.44(14)
N1 Ru1 C15 172.62(13)
N2 Ru1 C15 107.24(12)
C14 Ru1 C15 39.50(14)
C13 Ru1 C15 65.85(13)
C11 Ru1 C15 38.81(14)
C12 Ru1 C15 65.46(13)
C23 Ru2 C24 38.61(16)
C23 Ru2 C25 64.12(14)
C24 Ru2 C25 38.19(16)
C23 Ru2 C21 64.04(15)
C24 Ru2 C21 63.97(15)
C25 Ru2 C21 38.03(15)
C23 Ru2 C22 38.40(17)
C24 Ru2 C22 64.22(15)
C25 Ru2 C22 63.74(14)
C21 Ru2 C22 38.00(15)
C23 Ru2 C6 159.39(18)
C24 Ru2 C6 124.93(15)
C25 Ru2 C6 111.14(14)
C21 Ru2 C6 125.86(16)
C22 Ru2 C6 160.09(18)
C23 Ru2 C7 126.98(17)
C24 Ru2 C7 110.64(15)
C25 Ru2 C7 123.66(14)
C21 Ru2 C7 157.16(15)
C22 Ru2 C7 162.51(18)
C6 Ru2 C7 36.88(15)
C23 Ru2 C8 107.05(14)
C24 Ru2 C8 116.88(15)
C25 Ru2 C8 150.38(15)
C21 Ru2 C8 165.74(15)
C22 Ru2 C8 128.18(15)
C6 Ru2 C8 66.45(15)
C7 Ru2 C8 37.10(13)
C23 Ru2 C5 163.29(17)
C24 Ru2 C5 153.23(15)
C25 Ru2 C5 119.31(14)
C21 Ru2 C5 107.71(14)
C22 Ru2 C5 126.20(15)
C6 Ru2 C5 37.24(13)
C7 Ru2 C5 66.41(15)
C8 Ru2 C5 77.74(14)
C23 Ru2 C9 109.15(13)
C24 Ru2 C9 140.01(15)
C25 Ru2 C9 170.39(13)
C21 Ru2 C9 133.67(13)
C22 Ru2 C9 106.67(12)
C6 Ru2 C9 77.60(12)
C7 Ru2 C9 65.68(12)
C8 Ru2 C9 36.03(11)
C5 Ru2 C9 65.02(12)
C23 Ru2 C10 131.10(14)
C24 Ru2 C10 169.56(14)
C25 Ru2 C10 143.54(14)
C21 Ru2 C10 111.93(13)
C22 Ru2 C10 106.37(12)
C6 Ru2 C10 65.46(11)
C7 Ru2 C10 76.91(12)
C8 Ru2 C10 64.50(12)
C5 Ru2 C10 35.91(10)
C9 Ru2 C10 35.53(11)
C2 N1 Ru1 118.5(2)
C3 N2 Ru1 118.5(2)
C2 C1 C9 121.9(3)
N1 C2 C1 127.9(3)
N1 C2 C3 113.1(3)
C1 C2 C3 118.9(3)
N2 C3 C4 128.0(3)
N2 C3 C2 112.8(3)
C4 C3 C2 119.2(3)
C3 C4 C10 121.7(3)
C6 C5 C10 122.1(3)
C6 C5 Ru2 70.94(19)
C10 C5 Ru2 78.22(18)
C5 C6 C7 119.2(3)
C5 C6 Ru2 71.82(18)
C7 C6 Ru2 71.6(2)
C8 C7 C6 119.8(3)
C8 C7 Ru2 71.9(2)
C6 C7 Ru2 71.6(2)
C7 C8 C9 122.4(4)
C7 C8 Ru2 71.0(2)
C9 C8 Ru2 77.50(19)
C1 C9 C8 123.0(3)
C1 C9 C10 119.3(3)
C8 C9 C10 117.8(3)
C1 C9 Ru2 132.4(2)
C8 C9 Ru2 66.46(17)
C10 C9 Ru2 72.86(17)
C4 C10 C5 122.8(3)
C4 C10 C9 118.9(3)
C5 C10 C9 118.2(3)
C4 C10 Ru2 132.9(2)
C5 C10 Ru2 65.86(17)
C9 C10 Ru2 71.62(16)
C12 C11 C15 108.1(3)
C12 C11 C16 126.2(4)
C15 C11 C16 125.6(4)
C12 C11 Ru1 70.6(2)
C15 C11 Ru1 71.06(19)
C16 C11 Ru1 126.2(3)
C11 C12 C13 108.2(3)
C11 C12 C17 125.6(4)
C13 C12 C17 126.1(4)
C11 C12 Ru1 69.95(19)
C13 C12 Ru1 70.55(19)
C17 C12 Ru1 128.2(3)
C12 C13 C14 107.5(3)
C12 C13 C18 126.5(4)
C14 C13 C18 126.1(4)
C12 C13 Ru1 70.55(19)
C14 C13 Ru1 68.43(18)
C18 C13 Ru1 125.6(3)
C15 C14 C13 107.9(3)
C15 C14 C19 125.6(3)
C13 C14 C19 126.1(4)
C15 C14 Ru1 72.01(18)
C13 C14 Ru1 71.66(19)
C19 C14 Ru1 127.5(3)
C11 C15 C14 108.2(3)
C11 C15 C20 126.8(4)
C14 C15 C20 125.0(4)
C11 C15 Ru1 70.13(19)
C14 C15 Ru1 68.49(19)
C20 C15 Ru1 127.1(3)
C22 C21 C25 107.9(4)
C22 C21 C26 124.2(5)
C25 C21 C26 127.9(4)
C22 C21 Ru2 71.0(2)
C25 C21 Ru2 70.2(2)
C26 C21 Ru2 125.4(3)
C21 C22 C23 107.8(3)
C21 C22 C27 125.9(5)
C23 C22 C27 126.3(5)
C21 C22 Ru2 71.0(2)
C23 C22 Ru2 69.8(2)
C27 C22 Ru2 122.9(3)
C24 C23 C22 108.0(4)
C24 C23 C28 126.1(5)
C22 C23 C28 125.9(5)
C24 C23 Ru2 71.0(2)
C22 C23 Ru2 71.8(2)
C28 C23 Ru2 124.1(3)
C23 C24 C25 107.5(4)
C23 C24 C29 126.8(5)
C25 C24 C29 125.6(5)
C23 C24 Ru2 70.43(19)
C25 C24 Ru2 70.84(19)
C29 C24 Ru2 127.1(3)
C21 C25 C24 108.8(3)
C21 C25 C30 124.9(4)
C24 C25 C30 126.2(4)
C21 C25 Ru2 71.78(19)
C24 C25 Ru2 71.0(2)
C30 C25 Ru2 126.6(3)

loop_
_geom_bond_atom_site_label_1
_geom_bond_atom_site_label_2
_geom_bond_distance
Ru1 N1 2.034(3)
Ru1 N2 2.038(3)
Ru1 C14 2.096(3)
Ru1 C13 2.140(3)
Ru1 C11 2.131(3)
Ru1 C12 2.140(3)
Ru1 C15 2.143(3)
Ru2 C23 2.148(4)
Ru2 C24 2.154(3)
Ru2 C25 2.153(3)
Ru2 C21 2.173(3)
Ru2 C22 2.173(4)
Ru2 C6 2.208(3)
Ru2 C7 2.207(4)
Ru2 C8 2.220(3)
Ru2 C5 2.219(3)
Ru2 C9 2.364(3)
Ru2 C10 2.380(3)
N1 C2 1.336(4)
N2 C3 1.336(4)
C1 C2 1.383(4)
C1 C9 1.409(4)
C2 C3 1.474(4)
C3 C4 1.388(4)
C4 C10 1.410(4)
C5 C6 1.414(5)
C5 C10 1.426(4)
C6 C7 1.396(6)
C7 C8 1.409(5)
C8 C9 1.424(4)
C9 C10 1.448(4)
C11 C12 1.441(5)
C11 C15 1.420(5)
C11 C16 1.500(6)
C12 C13 1.425(5)
C12 C17 1.499(5)
C13 C14 1.446(5)
C13 C18 1.502(5)
C14 C15 1.433(5)
C14 C19 1.499(5)
C15 C20 1.506(5)
C21 C22 1.415(5)
C21 C25 1.410(5)
C21 C26 1.502(6)
C22 C23 1.421(6)
C22 C27 1.496(6)
C23 C24 1.422(6)
C23 C28 1.508(6)
C24 C25 1.409(6)
C24 C29 1.505(6)
C25 C30 1.514(5)
